data_1563854
loop_
_publ_author_name
'Xiong, Gang'
'Qi, Dan'
'He, Yongke'
'You, Lixin'
'Ren, Baoyi'
'Sun, Yaguang'

_publ_section_title
;
 Lanthanide contraction and anion-controlled structure diversity in two
 types of novel 3d-4f heterometallic coordination polymers: Crystal
 structure and magnetic properties
;
_journal_name_full 'Inorganica Chimica Acta'
_journal_page_first 299
_journal_page_last 304
_journal_paper_doi 10.1016/j.ica.2018.08.044
_journal_volume 483
_journal_year 2018
_chemical_formula_moiety '0.25(C144 H96 Br4 Cu8 Gd4 N24 O48), 2(C4 H9 N O), 2(C2 H8 N)'
_chemical_formula_sum 'C48 H58 Br Cu2 Gd N10 O14'
_chemical_formula_weight 1363.28
_space_group_crystal_system monoclinic
_space_group_IT_number 15
_space_group_name_Hall '-I 2ya'
_space_group_name_H-M_alt 'I 1 2/a 1'
_atom_sites_solution_hydrogens mixed
_atom_sites_solution_primary direct
_cell_angle_alpha 90
_cell_angle_beta 101.39(3)
_cell_angle_gamma 90
_cell_formula_units_Z 4
_cell_length_a 18.95(3)
_cell_length_b 15.55(2)
_cell_length_c 19.36(3)
_cell_measurement_reflns_used 6867
_cell_measurement_temperature 566(2)
_cell_measurement_theta_max 25.004
_cell_measurement_theta_min 3.359
_cell_volume 5593(14)
_computing_molecular_graphics 'Olex2 (Dolomanov et al., 2009)'
_computing_publication_material 'Olex2 (Dolomanov et al., 2009)'
_computing_structure_refinement 'ShelXL (Sheldrick, 2015)'
_computing_structure_solution 'ShelXS (Sheldrick, 2008)'
_diffrn_ambient_temperature 293.15
_diffrn_measured_fraction_theta_full 0.991
_diffrn_measured_fraction_theta_max 0.991
_diffrn_measurement_device_type 'Bruker P4'
_diffrn_measurement_method '\w scans'
_diffrn_radiation_monochromator graphite
_diffrn_radiation_type MoK\a
_diffrn_radiation_wavelength 0.71073
_diffrn_reflns_av_R_equivalents 0.1557
_diffrn_reflns_av_unetI/netI 0.1112
_diffrn_reflns_Laue_measured_fraction_full 0.991
_diffrn_reflns_Laue_measured_fraction_max 0.991
_diffrn_reflns_limit_h_max 22
_diffrn_reflns_limit_h_min -22
_diffrn_reflns_limit_k_max 18
_diffrn_reflns_limit_k_min -18
_diffrn_reflns_limit_l_max 22
_diffrn_reflns_limit_l_min -22
_diffrn_reflns_number 21097
_diffrn_reflns_point_group_measured_fraction_full 0.991
_diffrn_reflns_point_group_measured_fraction_max 0.991
_diffrn_reflns_theta_full 25.004
_diffrn_reflns_theta_max 25.004
_diffrn_reflns_theta_min 3.359
_exptl_absorpt_coefficient_mu 2.711
_exptl_absorpt_correction_type none
_exptl_crystal_colour Colorless
_exptl_crystal_density_diffrn 1.619
_exptl_crystal_density_method "'not measured'"
_exptl_crystal_description Prism
_exptl_crystal_F_000 2740
_exptl_crystal_size_max 0.2
_exptl_crystal_size_mid 0.2
_exptl_crystal_size_min 0.2
_refine_diff_density_max 1.463
_refine_diff_density_min -1.325
_refine_diff_density_rms 0.167
_refine_ls_extinction_coef .
_refine_ls_extinction_method none
_refine_ls_goodness_of_fit_ref 1.053
_refine_ls_hydrogen_treatment constr
_refine_ls_matrix_type full
_refine_ls_number_parameters 350
_refine_ls_number_reflns 4884
_refine_ls_number_restraints 0
_refine_ls_restrained_S_all 1.053
_refine_ls_R_factor_all 0.0828
_refine_ls_R_factor_gt 0.0707
_refine_ls_shift/su_max 0.004
_refine_ls_shift/su_mean 0.000
_refine_ls_structure_factor_coef Fsqd
_refine_ls_weighting_details 'w=1/[\s^2^(Fo^2^)+(0.0710P)^2^] where P=(Fo^2^+2Fc^2^)/3'
_refine_ls_weighting_scheme calc
_refine_ls_wR_factor_gt 0.1654
_refine_ls_wR_factor_ref 0.1751
_reflns_Friedel_coverage 0.000
_reflns_Friedel_fraction_full .
_reflns_Friedel_fraction_max .
_reflns_number_gt 4058
_reflns_number_total 4884
_reflns_threshold_expression 'I > 2\s(I)'
_cod_data_source_file 3.cif
_cod_data_source_block gd_pl_pl
_cod_database_code 1563854
_shelx_space_group_comment
;
The symmetry employed for this shelxl refinement is uniquely defined
by the following loop, which should always be used as a source of
symmetry information in preference to the above space-group names.
They are only intended as comments.
;
_shelx_estimated_absorpt_t_max 0.613
_shelx_estimated_absorpt_t_min 0.613
_olex2_refinement_description
;
1. Fixed Uiso
 At 1.2 times of:
  All C(H) groups, All N(H,H) groups
 At 1.5 times of:
  All C(H,H,H) groups
2.a Riding coordinates:
 N10(H10A,H10B)
2.b Aromatic/amide H refined with riding coordinates:
 C0AA(H0AA), C4(H4), C5(H5), C6(H6), C7(H7), C11(H11), C12(H12), C13(H13),
 C15(H15), C16(H16), C17(H17), C18(H18)
2.c Idealised Me refined as rotating group:
 C20(H20A,H20B,H20C), C21(H21A,H21B,H21C), C22(H22A,H22B,H22C), C8(H8A,H8B,
 H8C), C9(H9A,H9B,H9C)
;
_olex2_submission_special_instructions 'No special instructions were received'

loop_
_space_group_symop_operation_xyz
'x, y, z'
'-x+1/2, y, -z'
'x+1/2, y+1/2, z+1/2'
'-x+1, y+1/2, -z+1/2'
'-x, -y, -z'
'x-1/2, -y, z'
'-x+1/2, -y+1/2, -z+1/2'
'x, -y+1/2, z+1/2'

loop_
_atom_site_label
_atom_site_type_symbol
_atom_site_fract_x
_atom_site_fract_y
_atom_site_fract_z
_atom_site_U_iso_or_equiv
_atom_site_adp_type
_atom_site_occupancy
_atom_site_site_symmetry_order
_atom_site_calc_flag
_atom_site_refinement_flags_posn
_atom_site_refinement_flags_adp
_atom_site_refinement_flags_occupancy
_atom_site_disorder_assembly
_atom_site_disorder_group
Gd1 Gd 0.250000 0.59182(3) 0.000000 0.03528(19) Uani 1 2 d S T P . .
Br0A Br 0.500000 0.000000 0.000000 0.0601(3) Uani 1 2 d S T P . .
Cu1 Cu 0.42259(5) 0.07795(6) 0.08045(5) 0.0483(3) Uani 1 1 d . . . . .
O1 O 0.2206(3) -0.3003(3) 0.0692(3) 0.0482(12) Uani 1 1 d . . . . .
O2 O 0.1473(4) -0.2127(4) 0.1115(4) 0.088(2) Uani 1 1 d . . . . .
O3 O 0.6938(3) 0.0430(4) 0.3832(3) 0.0574(14) Uani 1 1 d . . . . .
O4 O 0.6240(3) 0.1313(3) 0.4281(3) 0.0483(12) Uani 1 1 d . . . . .
O5 O 0.3292(3) 0.4953(3) -0.0328(3) 0.0537(14) Uani 1 1 d . . . . .
O6 O 0.4307(3) 0.4840(4) -0.0737(3) 0.0669(16) Uani 1 1 d . . . . .
N1 N 0.4137(3) 0.1985(3) 0.0444(3) 0.0442(13) Uani 1 1 d . . . . .
N2 N 0.3502(3) -0.0161(4) 0.0847(3) 0.0497(15) Uani 1 1 d . . . . .
N3 N 0.4911(3) 0.0843(4) 0.1778(3) 0.0458(14) Uani 1 1 d . . . . .
C1 C 0.6365(4) 0.0876(4) 0.3775(4) 0.0457(17) Uani 1 1 d . . . . .
C0AA C 0.3280(4) -0.1679(5) 0.0883(4) 0.0519(19) Uani 1 1 d . . . . .
H0AA H 0.345716 -0.223683 0.088828 0.062 Uiso 1 1 calc R . . . .
C2 C 0.3991(4) 0.3686(4) -0.0058(4) 0.0413(15) Uani 1 1 d . . . . .
C1AA C 0.2559(4) -0.1536(5) 0.0899(4) 0.0474(17) Uani 1 1 d . . . . .
C3 C 0.3862(4) 0.4566(5) -0.0395(4) 0.0474(17) Uani 1 1 d . . . . .
C4 C 0.4583(4) 0.3180(5) -0.0107(4) 0.0508(18) Uani 1 1 d . . . . .
H4 H 0.494866 0.340785 -0.030847 0.061 Uiso 1 1 calc R . . . .
C5 C 0.4636(4) 0.2350(5) 0.0135(4) 0.0496(18) Uani 1 1 d . . . . .
H5 H 0.503485 0.202641 0.008289 0.059 Uiso 1 1 calc R . . . .
C6 C 0.3498(4) 0.3322(5) 0.0299(4) 0.055(2) Uani 1 1 d . . . . .
H6 H 0.310810 0.364525 0.037690 0.066 Uiso 1 1 calc R . . . .
C7 C 0.3578(4) 0.2506(5) 0.0532(5) 0.057(2) Uani 1 1 d . . . . .
H7 H 0.323508 0.228265 0.076592 0.068 Uiso 1 1 calc R . . . .
C10 C 0.2030(4) -0.2278(5) 0.0898(4) 0.0494(18) Uani 1 1 d . . . . .
C11 C 0.2328(4) -0.0690(5) 0.0895(5) 0.055(2) Uani 1 1 d . . . . .
H11 H 0.185068 -0.056507 0.090642 0.066 Uiso 1 1 calc R . . . .
C12 C 0.3726(4) -0.0994(5) 0.0861(5) 0.054(2) Uani 1 1 d . . . . .
H12 H 0.420707 -0.110249 0.085429 0.065 Uiso 1 1 calc R . . . .
C13 C 0.2816(4) -0.0033(5) 0.0873(4) 0.0536(19) Uani 1 1 d . . . . .
H13 H 0.265264 0.053089 0.087682 0.064 Uiso 1 1 calc R . . . .
C14 C 0.5854(4) 0.0881(4) 0.3082(4) 0.0436(17) Uani 1 1 d . . . . .
C15 C 0.5118(4) 0.1020(5) 0.3018(4) 0.054(2) Uani 1 1 d . . . . .
H15 H 0.493059 0.113908 0.341639 0.065 Uiso 1 1 calc R . . . .
C16 C 0.6086(4) 0.0764(6) 0.2462(4) 0.065(2) Uani 1 1 d . . . . .
H16 H 0.657466 0.069170 0.246872 0.078 Uiso 1 1 calc R . . . .
C17 C 0.5614(4) 0.0753(6) 0.1843(5) 0.061(2) Uani 1 1 d . . . . .
H17 H 0.579525 0.067621 0.143457 0.074 Uiso 1 1 calc R . . . .
C18 C 0.4669(4) 0.0981(5) 0.2371(4) 0.057(2) Uani 1 1 d . . . . .
H18 H 0.417672 0.105399 0.234443 0.068 Uiso 1 1 calc R . . . .
O7 O 0.2831(3) 0.1484(5) 0.1950(4) 0.0801(19) Uani 1 1 d . . . . .
N4 N 0.1712(4) 0.1473(5) 0.2141(5) 0.074(2) Uani 1 1 d . . . . .
C19 C 0.2415(5) 0.1434(6) 0.2361(5) 0.066(2) Uani 1 1 d . . . . .
C20 C 0.2707(6) 0.1341(7) 0.3141(5) 0.080(3) Uani 1 1 d . . . . .
H20A H 0.321710 0.124747 0.322110 0.120 Uiso 1 1 calc GR . . . .
H20B H 0.247946 0.086076 0.331982 0.120 Uiso 1 1 calc GR . . . .
H20C H 0.260878 0.185609 0.337920 0.120 Uiso 1 1 calc GR . . . .
C21 C 0.1403(6) 0.1570(8) 0.1393(5) 0.090(3) Uani 1 1 d . . . . .
H21A H 0.177867 0.153677 0.112674 0.136 Uiso 1 1 calc GR . . . .
H21B H 0.116732 0.211828 0.131421 0.136 Uiso 1 1 calc GR . . . .
H21C H 0.105920 0.112012 0.124669 0.136 Uiso 1 1 calc GR . . . .
C22 C 0.1201(7) 0.1516(9) 0.2620(8) 0.110(4) Uani 1 1 d . . . . .
H22A H 0.090055 0.101344 0.255811 0.165 Uiso 1 1 calc GR . . . .
H22B H 0.090683 0.202012 0.251599 0.165 Uiso 1 1 calc GR . . . .
H22C H 0.146116 0.154205 0.309782 0.165 Uiso 1 1 calc GR . . . .
N10 N 0.3941(4) -0.1270(4) 0.3467(4) 0.0556(17) Uani 1 1 d . . . . .
H10A H 0.382290 -0.172744 0.369605 0.067 Uiso 1 1 d R . . . .
H10B H 0.405170 -0.084774 0.377975 0.067 Uiso 1 1 d R . . . .
C8 C 0.3296(6) -0.1015(7) 0.2940(6) 0.086(3) Uani 1 1 d . . . . .
H8A H 0.341410 -0.053775 0.266962 0.130 Uiso 1 1 calc GR . . . .
H8B H 0.291735 -0.085243 0.317742 0.130 Uiso 1 1 calc GR . . . .
H8C H 0.314002 -0.149107 0.263146 0.130 Uiso 1 1 calc GR . . . .
C9 C 0.4590(5) -0.1494(7) 0.3186(6) 0.078(3) Uani 1 1 d . . . . .
H9A H 0.470843 -0.102545 0.290625 0.117 Uiso 1 1 calc GR . . . .
H9B H 0.449608 -0.200026 0.289888 0.117 Uiso 1 1 calc GR . . . .
H9C H 0.498489 -0.160003 0.356988 0.117 Uiso 1 1 calc GR . . . .

loop_
_atom_site_aniso_label
_atom_site_aniso_U_11
_atom_site_aniso_U_22
_atom_site_aniso_U_33
_atom_site_aniso_U_23
_atom_site_aniso_U_13
_atom_site_aniso_U_12
Gd1 0.0320(3) 0.0372(3) 0.0384(3) 0.000 0.0115(2) 0.000
Br0A 0.0713(8) 0.0551(6) 0.0617(7) -0.0043(5) 0.0320(6) 0.0054(5)
Cu1 0.0463(6) 0.0455(5) 0.0517(6) 0.0024(4) 0.0064(4) -0.0063(4)
O1 0.049(3) 0.042(3) 0.060(3) -0.012(2) 0.025(2) -0.011(2)
O2 0.082(5) 0.062(4) 0.142(7) -0.015(4) 0.078(5) -0.007(3)
O3 0.048(3) 0.072(4) 0.051(3) -0.008(3) 0.007(2) 0.019(3)
O4 0.045(3) 0.056(3) 0.046(3) -0.007(2) 0.014(2) 0.000(2)
O5 0.047(3) 0.044(3) 0.072(4) -0.005(3) 0.016(3) 0.016(2)
O6 0.070(4) 0.063(3) 0.077(4) 0.021(3) 0.036(3) 0.015(3)
N1 0.046(3) 0.039(3) 0.049(3) 0.006(3) 0.013(3) -0.001(2)
N2 0.048(4) 0.047(3) 0.056(4) 0.001(3) 0.016(3) -0.004(3)
N3 0.033(3) 0.062(4) 0.041(3) -0.001(3) 0.004(3) -0.003(2)
C1 0.041(4) 0.048(4) 0.049(4) -0.002(3) 0.011(3) -0.007(3)
C0AA 0.043(4) 0.043(4) 0.071(5) 0.000(4) 0.015(4) 0.004(3)
C2 0.035(4) 0.047(4) 0.043(4) 0.001(3) 0.010(3) 0.007(3)
C1AA 0.057(5) 0.049(4) 0.041(4) -0.003(3) 0.022(3) -0.013(3)
C3 0.045(4) 0.052(4) 0.046(4) -0.004(4) 0.011(3) 0.007(3)
C4 0.039(4) 0.052(4) 0.063(5) 0.001(4) 0.014(4) 0.002(3)
C5 0.042(4) 0.055(4) 0.055(5) 0.001(4) 0.015(3) 0.010(3)
C6 0.044(4) 0.059(5) 0.067(5) 0.009(4) 0.025(4) 0.015(3)
C7 0.043(4) 0.053(4) 0.081(6) 0.010(4) 0.030(4) 0.002(3)
C10 0.049(5) 0.048(4) 0.055(4) -0.005(4) 0.020(4) -0.009(3)
C11 0.058(5) 0.042(4) 0.076(6) -0.012(4) 0.038(4) -0.006(3)
C12 0.040(4) 0.047(4) 0.076(6) -0.008(4) 0.012(4) -0.005(3)
C13 0.053(5) 0.049(4) 0.064(5) -0.006(4) 0.025(4) -0.002(3)
C14 0.038(4) 0.048(4) 0.045(4) 0.000(3) 0.009(3) -0.004(3)
C15 0.032(4) 0.085(6) 0.047(4) 0.000(4) 0.014(3) 0.004(3)
C16 0.031(4) 0.117(7) 0.046(5) 0.001(5) 0.008(4) -0.003(4)
C17 0.042(5) 0.098(6) 0.049(5) -0.004(4) 0.020(4) -0.007(4)
C18 0.032(4) 0.087(6) 0.052(5) -0.010(4) 0.011(4) 0.001(3)
O7 0.064(4) 0.100(5) 0.085(5) -0.018(4) 0.036(4) 0.001(3)
N4 0.054(5) 0.089(5) 0.084(5) -0.013(5) 0.024(4) -0.001(4)
C19 0.058(6) 0.061(5) 0.075(6) -0.006(5) 0.005(5) -0.009(4)
C20 0.098(8) 0.075(6) 0.065(6) 0.007(5) 0.012(5) 0.009(5)
C21 0.086(8) 0.103(8) 0.077(7) 0.002(6) 0.000(6) 0.005(6)
C22 0.078(8) 0.126(10) 0.143(11) -0.011(9) 0.061(8) -0.004(7)
N10 0.066(5) 0.050(4) 0.059(4) -0.009(3) 0.033(4) -0.012(3)
C8 0.079(8) 0.105(8) 0.078(7) -0.009(6) 0.023(6) 0.003(6)
C9 0.074(7) 0.092(7) 0.081(7) -0.007(6) 0.047(6) 0.002(5)

loop_
_atom_type_symbol
_atom_type_description
_atom_type_scat_dispersion_real
_atom_type_scat_dispersion_imag
_atom_type_scat_source
C C 0.0033 0.0016 'International Tables Vol C Tables 4.2.6.8 and 6.1.1.4'
H H 0.0000 0.0000 'International Tables Vol C Tables 4.2.6.8 and 6.1.1.4'
Br Br -0.2901 2.4595 'International Tables Vol C Tables 4.2.6.8 and 6.1.1.4'
Cu Cu 0.3201 1.2651 'International Tables Vol C Tables 4.2.6.8 and 6.1.1.4'
Gd Gd -0.1653 3.9035 'International Tables Vol C Tables 4.2.6.8 and 6.1.1.4'
N N 0.0061 0.0033 'International Tables Vol C Tables 4.2.6.8 and 6.1.1.4'
O O 0.0106 0.0060 'International Tables Vol C Tables 4.2.6.8 and 6.1.1.4'

loop_
_geom_angle_atom_site_label_1
_geom_angle_atom_site_label_2
_geom_angle_atom_site_label_3
_geom_angle
_geom_angle_site_symmetry_1
_geom_angle_site_symmetry_3
O1 Gd1 O1 85.4(3) 1_565 2_565
O1 Gd1 O3 131.62(19) 2_565 4
O1 Gd1 O3 78.2(2) 1_565 4
O1 Gd1 O3 78.2(2) 2_565 3_454
O1 Gd1 O3 131.62(19) 1_565 3_454
O1 Gd1 O4 79.43(18) 2_565 3_454
O1 Gd1 O4 79.43(18) 1_565 4
O1 Gd1 O4 80.52(19) 1_565 3_454
O1 Gd1 O4 80.52(19) 2_565 4
O1 Gd1 O5 94.0(2) 1_565 2
O1 Gd1 O5 152.9(2) 1_565 .
O1 Gd1 O5 152.9(2) 2_565 2
O1 Gd1 O5 94.0(2) 2_565 .
O1 Gd1 C1 76.2(2) 2_565 3_454
O1 Gd1 C1 105.8(2) 2_565 4
O1 Gd1 C1 76.2(2) 1_565 4
O1 Gd1 C1 105.8(2) 1_565 3_454
O3 Gd1 O3 143.5(3) 3_454 4
O3 Gd1 O4 51.95(16) 4 4
O3 Gd1 O4 139.89(17) 4 3_454
O3 Gd1 O4 51.95(16) 3_454 3_454
O3 Gd1 O4 139.89(17) 3_454 4
O3 Gd1 C1 152.07(18) 4 3_454
O3 Gd1 C1 152.07(18) 3_454 4
O3 Gd1 C1 26.13(19) 4 4
O3 Gd1 C1 26.13(19) 3_454 3_454
O4 Gd1 O4 152.6(2) 4 3_454
O4 Gd1 C1 25.89(18) 3_454 3_454
O4 Gd1 C1 25.89(18) 4 4
O4 Gd1 C1 155.57(18) 4 3_454
O4 Gd1 C1 155.57(18) 3_454 4
O5 Gd1 O3 82.1(2) . 4
O5 Gd1 O3 74.3(2) 2 4
O5 Gd1 O3 74.3(2) . 3_454
O5 Gd1 O3 82.1(2) 2 3_454
O5 Gd1 O4 73.7(2) 2 3_454
O5 Gd1 O4 126.11(19) 2 4
O5 Gd1 O4 126.11(19) . 3_454
O5 Gd1 O4 73.7(2) . 4
O5 Gd1 O5 98.5(3) 2 .
O5 Gd1 C1 100.4(2) . 3_454
O5 Gd1 C1 77.9(2) 2 3_454
O5 Gd1 C1 100.4(2) 2 4
O5 Gd1 C1 77.9(2) . 4
C1 Gd1 C1 177.4(3) 4 3_454
Cu1 Br0A Cu1 180.0 . 5_655
N1 Cu1 Br0A 104.12(18) . .
N1 Cu1 N2 133.1(3) . .
N1 Cu1 N3 105.6(2) . .
N2 Cu1 Br0A 98.8(2) . .
N2 Cu1 N3 107.8(3) . .
N3 Cu1 Br0A 103.8(2) . .
C10 O1 Gd1 162.2(5) . 1_545
C1 O3 Gd1 96.9(5) . 3_545
C1 O4 Gd1 89.7(4) . 3_545
C3 O5 Gd1 163.0(5) . .
C5 N1 Cu1 122.3(5) . .
C5 N1 C7 115.8(6) . .
C7 N1 Cu1 121.7(5) . .
C12 N2 Cu1 118.6(5) . .
C13 N2 Cu1 124.9(5) . .
C13 N2 C12 116.4(6) . .
C17 N3 Cu1 121.5(5) . .
C17 N3 C18 116.5(7) . .
C18 N3 Cu1 122.0(5) . .
O3 C1 Gd1 56.9(4) . 3_545
O3 C1 C14 118.2(7) . .
O4 C1 Gd1 64.4(4) . 3_545
O4 C1 O3 121.1(7) . .
O4 C1 C14 120.7(7) . .
C14 C1 Gd1 172.1(5) . 3_545
C1AA C0AA H0AA 120.2 . .
C12 C0AA H0AA 120.2 . .
C12 C0AA C1AA 119.6(7) . .
C4 C2 C3 123.1(6) . .
C6 C2 C3 121.1(6) . .
C6 C2 C4 115.8(7) . .
C0AA C1AA C10 121.8(7) . .
C11 C1AA C0AA 117.5(6) . .
C11 C1AA C10 120.7(7) . .
O5 C3 C2 117.0(6) . .
O6 C3 O5 124.9(7) . .
O6 C3 C2 118.1(6) . .
C2 C4 H4 119.5 . .
C5 C4 C2 121.1(7) . .
C5 C4 H4 119.5 . .
N1 C5 C4 122.7(7) . .
N1 C5 H5 118.6 . .
C4 C5 H5 118.6 . .
C2 C6 H6 119.7 . .
C7 C6 C2 120.6(7) . .
C7 C6 H6 119.7 . .
N1 C7 H7 118.1 . .
C6 C7 N1 123.7(7) . .
C6 C7 H7 118.1 . .
O1 C10 C1AA 117.4(6) . .
O2 C10 O1 125.0(7) . .
O2 C10 C1AA 117.5(7) . .
C1AA C11 H11 120.3 . .
C13 C11 C1AA 119.3(7) . .
C13 C11 H11 120.3 . .
N2 C12 C0AA 123.4(7) . .
N2 C12 H12 118.3 . .
C0AA C12 H12 118.3 . .
N2 C13 C11 123.8(7) . .
N2 C13 H13 118.1 . .
C11 C13 H13 118.1 . .
C15 C14 C1 122.9(7) . .
C16 C14 C1 121.6(7) . .
C16 C14 C15 115.6(8) . .
C14 C15 H15 119.8 . .
C18 C15 C14 120.4(7) . .
C18 C15 H15 119.8 . .
C14 C16 H16 119.7 . .
C17 C16 C14 120.7(8) . .
C17 C16 H16 119.7 . .
N3 C17 C16 124.3(8) . .
N3 C17 H17 117.8 . .
C16 C17 H17 117.8 . .
N3 C18 C15 122.4(7) . .
N3 C18 H18 118.8 . .
C15 C18 H18 118.8 . .
C19 N4 C21 120.5(8) . .
C19 N4 C22 123.3(10) . .
C21 N4 C22 115.9(9) . .
O7 C19 N4 121.6(9) . .
O7 C19 C20 120.1(9) . .
N4 C19 C20 118.3(9) . .
C19 C20 H20A 109.5 . .
C19 C20 H20B 109.5 . .
C19 C20 H20C 109.5 . .
H20A C20 H20B 109.5 . .
H20A C20 H20C 109.5 . .
H20B C20 H20C 109.5 . .
N4 C21 H21A 109.5 . .
N4 C21 H21B 109.5 . .
N4 C21 H21C 109.5 . .
H21A C21 H21B 109.5 . .
H21A C21 H21C 109.5 . .
H21B C21 H21C 109.5 . .
N4 C22 H22A 109.5 . .
N4 C22 H22B 109.5 . .
N4 C22 H22C 109.5 . .
H22A C22 H22B 109.5 . .
H22A C22 H22C 109.5 . .
H22B C22 H22C 109.5 . .
H10A N10 H10B 107.4 . .
C8 N10 H10A 107.7 . .
C8 N10 H10B 108.9 . .
C9 N10 H10A 107.7 . .
C9 N10 H10B 108.7 . .
C9 N10 C8 116.2(8) . .
N10 C8 H8A 109.5 . .
N10 C8 H8B 109.5 . .
N10 C8 H8C 109.5 . .
H8A C8 H8B 109.5 . .
H8A C8 H8C 109.5 . .
H8B C8 H8C 109.5 . .
N10 C9 H9A 109.5 . .
N10 C9 H9B 109.5 . .
N10 C9 H9C 109.5 . .
H9A C9 H9B 109.5 . .
H9A C9 H9C 109.5 . .
H9B C9 H9C 109.5 . .

loop_
_geom_bond_atom_site_label_1
_geom_bond_atom_site_label_2
_geom_bond_distance
_geom_bond_site_symmetry_2
Gd1 O1 2.283(5) 1_565
Gd1 O1 2.283(5) 2_565
Gd1 O3 2.423(6) 3_454
Gd1 O3 2.423(6) 4
Gd1 O4 2.589(6) 4
Gd1 O4 2.589(6) 3_454
Gd1 O5 2.299(5) .
Gd1 O5 2.299(5) 2
Gd1 C1 2.871(9) 4
Gd1 C1 2.871(9) 3_454
Br0A Cu1 2.636(3) .
Br0A Cu1 2.636(3) 5_655
Cu1 N1 1.996(6) .
Cu1 N2 2.017(6) .
Cu1 N3 2.069(7) .
O1 C10 1.263(9) .
O2 C10 1.234(9) .
O3 C1 1.273(9) .
O4 C1 1.253(9) .
O5 C3 1.266(9) .
O6 C3 1.245(9) .
N1 C5 1.341(9) .
N1 C7 1.370(9) .
N2 C12 1.362(9) .
N2 C13 1.327(10) .
N3 C17 1.321(10) .
N3 C18 1.337(10) .
C1 C14 1.491(11) .
C0AA H0AA 0.9300 .
C0AA C1AA 1.390(10) .
C0AA C12 1.365(10) .
C2 C3 1.514(10) .
C2 C4 1.389(9) .
C2 C6 1.387(10) .
C1AA C10 1.527(10) .
C1AA C11 1.386(10) .
C4 H4 0.9300 .
C4 C5 1.370(10) .
C5 H5 0.9300 .
C6 H6 0.9300 .
C6 C7 1.346(11) .
C7 H7 0.9300 .
C11 H11 0.9300 .
C11 C13 1.384(10) .
C12 H12 0.9300 .
C13 H13 0.9300 .
C14 C15 1.393(10) .
C14 C16 1.369(11) .
C15 H15 0.9300 .
C15 C18 1.369(12) .
C16 H16 0.9300 .
C16 C17 1.347(12) .
C17 H17 0.9300 .
C18 H18 0.9300 .
O7 C19 1.228(11) .
N4 C19 1.319(11) .
N4 C21 1.459(13) .
N4 C22 1.467(12) .
C19 C20 1.509(13) .
C20 H20A 0.9600 .
C20 H20B 0.9600 .
C20 H20C 0.9600 .
C21 H21A 0.9600 .
C21 H21B 0.9600 .
C21 H21C 0.9600 .
C22 H22A 0.9600 .
C22 H22B 0.9600 .
C22 H22C 0.9600 .
N10 H10A 0.8897 .
N10 H10B 0.8900 .
N10 C8 1.482(13) .
N10 C9 1.481(10) .
C8 H8A 0.9600 .
C8 H8B 0.9600 .
C8 H8C 0.9600 .
C9 H9A 0.9600 .
C9 H9B 0.9600 .
C9 H9C 0.9600 .

loop_
_geom_torsion_atom_site_label_1
_geom_torsion_atom_site_label_2
_geom_torsion_atom_site_label_3
_geom_torsion_atom_site_label_4
_geom_torsion
_geom_torsion_site_symmetry_1
_geom_torsion_site_symmetry_2
_geom_torsion_site_symmetry_3
_geom_torsion_site_symmetry_4
Gd1 O1 C10 O2 117.8(14) 1_545 . . .
Gd1 O1 C10 C1AA -64.0(18) 1_545 . . .
Gd1 O3 C1 O4 -5.9(7) 3_545 . . .
Gd1 O3 C1 C14 172.9(5) 3_545 . . .
Gd1 O4 C1 O3 5.4(7) 3_545 . . .
Gd1 O4 C1 C14 -173.2(6) 3_545 . . .
Gd1 O5 C3 O6 -71(2) . . . .
Gd1 O5 C3 C2 111.3(17) . . . .
Cu1 N1 C5 C4 -179.3(6) . . . .
Cu1 N1 C7 C6 179.9(7) . . . .
Cu1 N2 C12 C0AA -179.4(7) . . . .
Cu1 N2 C13 C11 179.3(7) . . . .
Cu1 N3 C17 C16 -178.1(7) . . . .
Cu1 N3 C18 C15 179.7(6) . . . .
O3 C1 C14 C15 152.5(7) . . . .
O3 C1 C14 C16 -28.8(11) . . . .
O4 C1 C14 C15 -28.8(10) . . . .
O4 C1 C14 C16 149.9(8) . . . .
C1 C14 C15 C18 -177.2(7) . . . .
C1 C14 C16 C17 178.6(8) . . . .
C0AA C1AA C10 O1 -19.0(11) . . . .
C0AA C1AA C10 O2 159.3(8) . . . .
C0AA C1AA C11 C13 0.2(12) . . . .
C2 C4 C5 N1 -1.5(12) . . . .
C2 C6 C7 N1 0.4(14) . . . .
C1AA C0AA C12 N2 -0.5(14) . . . .
C1AA C11 C13 N2 0.8(14) . . . .
C3 C2 C4 C5 -172.3(7) . . . .
C3 C2 C6 C7 172.9(8) . . . .
C4 C2 C3 O5 178.1(7) . . . .
C4 C2 C3 O6 0.6(11) . . . .
C4 C2 C6 C7 -4.4(12) . . . .
C5 N1 C7 C6 3.2(12) . . . .
C6 C2 C3 O5 0.9(11) . . . .
C6 C2 C3 O6 -176.5(7) . . . .
C6 C2 C4 C5 4.9(11) . . . .
C7 N1 C5 C4 -2.6(11) . . . .
C10 C1AA C11 C13 -178.0(8) . . . .
C11 C1AA C10 O1 159.1(7) . . . .
C11 C1AA C10 O2 -22.6(12) . . . .
C12 N2 C13 C11 -1.6(13) . . . .
C12 C0AA C1AA C10 177.8(8) . . . .
C12 C0AA C1AA C11 -0.4(12) . . . .
C13 N2 C12 C0AA 1.5(13) . . . .
C14 C15 C18 N3 -2.5(13) . . . .
C14 C16 C17 N3 -0.5(15) . . . .
C15 C14 C16 C17 -2.6(13) . . . .
C16 C14 C15 C18 4.0(11) . . . .
C17 N3 C18 C15 -0.7(12) . . . .
C18 N3 C17 C16 2.2(13) . . . .
C21 N4 C19 O7 0.6(14) . . . .
C21 N4 C19 C20 179.4(9) . . . .
C22 N4 C19 O7 -172.6(10) . . . .
C22 N4 C19 C20 6.2(14) . . . .

_cod_database_fobs_code 1563854
